data_7209039
loop_
_publ_author_name
'Bezzu, C. Grazia'
'Kariuki, Benson M.'
'Helliwell, Madeleine'
'Tuna, Floriana'
'Warren, John E.'
'Allan, David R.'
'McKeown, Neil B.'

_publ_section_title
;
 In-situ coordination chemistry within cobalt-containing phthalocyanine
 nanoporous crystals
;
_journal_issue 8
_journal_name_full CrystEngComm
_journal_page_first 1545
_journal_paper_doi 10.1039/c2ce26463c
_journal_volume 15
_journal_year 2013
_chemical_formula_sum 'C169.08 H215.58 Co N9 O20.75'
_chemical_formula_weight 2765.02
_chemical_name_systematic
;
?
;
_space_group_IT_number 222
_symmetry_cell_setting cubic
_symmetry_space_group_name_Hall '-P 4a 2bc 3'
_symmetry_space_group_name_H-M 'P n -3 n :2'
_atom_sites_solution_hydrogens geom
_atom_sites_solution_primary direct
_atom_sites_solution_secondary difmap
_audit_creation_method SHELXL-97
_cell_angle_alpha 90.00
_cell_angle_beta 90.00
_cell_angle_gamma 90.00
_cell_formula_units_Z 12
_cell_length_a 37.5512(3)
_cell_length_b 37.5512(3)
_cell_length_c 37.5512(3)
_cell_measurement_reflns_used 9759
_cell_measurement_temperature 150(2)
_cell_measurement_theta_max 27.38
_cell_measurement_theta_min 2.24
_cell_volume 52950.7(7)
_computing_cell_refinement 'Bruker SMART'
_computing_data_collection 'Bruker SMART'
_computing_data_reduction 'Bruker SAINT'
_computing_molecular_graphics 'Bruker SHELXTL'
_computing_publication_material 'Bruker SHELXTL'
_computing_structure_refinement 'SHELXL-97 (Sheldrick, 1997)'
_computing_structure_solution 'SHELXS-97 (Sheldrick, 1990)'
_diffrn_ambient_temperature 150(2)
_diffrn_measured_fraction_theta_full 1.000
_diffrn_measured_fraction_theta_max 1.000
_diffrn_measurement_device_type 'CCD area detector'
_diffrn_measurement_method 'phi and omega scans'
_diffrn_radiation_monochromator graphite
_diffrn_radiation_source synchrotron
_diffrn_radiation_type synchrotron
_diffrn_radiation_wavelength 0.69050
_diffrn_reflns_av_R_equivalents 0.1323
_diffrn_reflns_av_sigmaI/netI 0.0394
_diffrn_reflns_limit_h_max 33
_diffrn_reflns_limit_h_min -44
_diffrn_reflns_limit_k_max 44
_diffrn_reflns_limit_k_min -44
_diffrn_reflns_limit_l_max 37
_diffrn_reflns_limit_l_min -33
_diffrn_reflns_number 187976
_diffrn_reflns_theta_full 24.27
_diffrn_reflns_theta_max 24.27
_diffrn_reflns_theta_min 0.75
_exptl_absorpt_coefficient_mu 0.157
_exptl_absorpt_correction_T_max 0.9255
_exptl_absorpt_correction_T_min 0.9115
_exptl_absorpt_correction_type multi-scan
_exptl_absorpt_process_details SADABS
_exptl_crystal_colour green
_exptl_crystal_density_diffrn 1.041
_exptl_crystal_density_meas 0
_exptl_crystal_density_method 'not measured'
_exptl_crystal_description block
_exptl_crystal_F_000 17833
_exptl_crystal_size_max 0.60
_exptl_crystal_size_mid 0.60
_exptl_crystal_size_min 0.50
_refine_diff_density_max 0.741
_refine_diff_density_min -0.790
_refine_diff_density_rms 0.080
_refine_ls_extinction_method none
_refine_ls_goodness_of_fit_ref 1.338
_refine_ls_hydrogen_treatment constr
_refine_ls_matrix_type full
_refine_ls_number_parameters 429
_refine_ls_number_reflns 7836
_refine_ls_number_restraints 342
_refine_ls_restrained_S_all 1.366
_refine_ls_R_factor_all 0.0944
_refine_ls_R_factor_gt 0.0876
_refine_ls_shift/su_max 0.005
_refine_ls_shift/su_mean 0.000
_refine_ls_structure_factor_coef Fsqd
_refine_ls_weighting_details 'calc w=1/[\s^2^(Fo^2^)+(0.2000P)^2^+0.0000P] where P=(Fo^2^+2Fc^2^)/3'
_refine_ls_weighting_scheme calc
_refine_ls_wR_factor_gt 0.2881
_refine_ls_wR_factor_ref 0.3008
_reflns_number_gt 6662
_reflns_number_total 7836
_reflns_threshold_expression >2sigma(I)
_cod_data_source_file c2ce26463c.txt
_cod_data_source_block PNC[Co-vPy0.82Bupy0.18]
_cod_depositor_comments
;
The following automatic conversions were performed:

'_symmetry_cell_setting' value 'Cubic' changed to 'cubic' according
to /home/saulius/struct/CIF-dictionaries/cif_core.dic dictionary
named 'cif_core.dic' version 2.4.2 from
2011-04-26.

'_refine_ls_hydrogen_treatment' value 'CONSTR' changed
to 'constr' according to
/home/saulius/struct/CIF-dictionaries/cif_core.dic dictionary named
'cif_core.dic' version 2.4.2 from 2011-04-26.

Automatic conversion script
Id: cif_fix_values 1891 2012-01-12 08:04:46Z andrius 
;
_cod_original_sg_symbol_H-M Pn-3n
_cod_database_code 7209039

loop_
_symmetry_equiv_pos_as_xyz
'x, y, z'
'-x+1/2, -y+1/2, z'
'-x+1/2, y, -z+1/2'
'x, -y+1/2, -z+1/2'
'z, x, y'
'z, -x+1/2, -y+1/2'
'-z+1/2, -x+1/2, y'
'-z+1/2, x, -y+1/2'
'y, z, x'
'-y+1/2, z, -x+1/2'
'y, -z+1/2, -x+1/2'
'-y+1/2, -z+1/2, x'
'y, x, -z+1/2'
'-y+1/2, -x+1/2, -z+1/2'
'y, -x+1/2, z'
'-y+1/2, x, z'
'x, z, -y+1/2'
'-x+1/2, z, y'
'-x+1/2, -z+1/2, -y+1/2'
'x, -z+1/2, y'
'z, y, -x+1/2'
'z, -y+1/2, x'
'-z+1/2, y, x'
'-z+1/2, -y+1/2, -x+1/2'
'-x, -y, -z'
'x-1/2, y-1/2, -z'
'x-1/2, -y, z-1/2'
'-x, y-1/2, z-1/2'
'-z, -x, -y'
'-z, x-1/2, y-1/2'
'z-1/2, x-1/2, -y'
'z-1/2, -x, y-1/2'
'-y, -z, -x'
'y-1/2, -z, x-1/2'
'-y, z-1/2, x-1/2'
'y-1/2, z-1/2, -x'
'-y, -x, z-1/2'
'y-1/2, x-1/2, z-1/2'
'-y, x-1/2, -z'
'y-1/2, -x, -z'
'-x, -z, y-1/2'
'x-1/2, -z, -y'
'x-1/2, z-1/2, y-1/2'
'-x, z-1/2, -y'
'-z, -y, x-1/2'
'-z, y-1/2, -x'
'z-1/2, -y, -x'
'z-1/2, y-1/2, x-1/2'

loop_
_atom_site_label
_atom_site_type_symbol
_atom_site_fract_x
_atom_site_fract_y
_atom_site_fract_z
_atom_site_U_iso_or_equiv
_atom_site_adp_type
_atom_site_occupancy
_atom_site_symmetry_multiplicity
_atom_site_calc_flag
_atom_site_refinement_flags
_atom_site_disorder_assembly
_atom_site_disorder_group
Co1 Co 0.7500 0.7500 0.078009(17) 0.0369(3) Uani 1 4 d S . .
O1 O 0.88846(4) 0.59626(4) 0.11050(5) 0.0509(5) Uani 1 1 d . A .
O2 O 0.83130(4) 0.56062(4) 0.11082(5) 0.0524(5) Uani 1 1 d . . .
N1S N 0.7500 0.7500 0.01946(13) 0.0546(11) Uani 1 4 d S . .
N1 N 0.77799(5) 0.70714(5) 0.08170(5) 0.0384(4) Uani 1 1 d . A .
N2 N 0.73162(5) 0.66219(5) 0.08502(5) 0.0407(5) Uani 1 1 d . A .
C1 C 0.82559(6) 0.66808(6) 0.08888(7) 0.0405(5) Uani 1 1 d . . .
C2 C 0.85855(6) 0.65215(6) 0.09541(7) 0.0433(5) Uani 1 1 d . A .
H2 H 0.8800 0.6656 0.0949 0.052 Uiso 1 1 calc R . .
C3 C 0.85881(6) 0.61619(6) 0.10253(7) 0.0456(6) Uani 1 1 d . . .
C4 C 0.82710(6) 0.59595(6) 0.10218(7) 0.0446(5) Uani 1 1 d . A .
C5 C 0.79458(6) 0.61158(6) 0.09473(7) 0.0454(6) Uani 1 1 d . . .
H5 H 0.7733 0.5979 0.0941 0.054 Uiso 1 1 calc R A .
C6 C 0.79427(6) 0.64807(6) 0.08813(6) 0.0412(5) Uani 1 1 d . A .
C7 C 0.76509(6) 0.67308(6) 0.08407(6) 0.0400(5) Uani 1 1 d . . .
C8 C 0.70508(5) 0.68549(6) 0.08433(6) 0.0387(5) Uani 1 1 d . . .
C9 C 0.92110(6) 0.61384(7) 0.11379(9) 0.0570(7) Uani 1 1 d . . .
C10 C 0.92923(8) 0.62844(7) 0.14772(10) 0.0675(9) Uani 1 1 d . A .
C11 C 0.96336(9) 0.64325(9) 0.15172(13) 0.0880(13) Uani 1 1 d . . .
H11 H 0.9702 0.6532 0.1739 0.106 Uiso 1 1 calc R A .
C12 C 0.98645(10) 0.64342(12) 0.12407(16) 0.1015(16) Uani 1 1 d . A .
H12 H 1.0094 0.6536 0.1274 0.122 Uiso 1 1 calc R . .
C13 C 0.97802(9) 0.62947(12) 0.09143(14) 0.0972(15) Uani 1 1 d . . .
H13 H 0.9948 0.6307 0.0726 0.117 Uiso 1 1 calc R A .
C14 C 0.94394(8) 0.61297(9) 0.08549(10) 0.0736(9) Uani 1 1 d . A .
C15 C 0.90328(9) 0.62645(8) 0.17798(10) 0.0728(9) Uani 1 1 d . . .
H15 H 0.8792 0.6320 0.1681 0.087 Uiso 1 1 calc R A .
C16 C 0.90163(11) 0.58897(10) 0.19380(11) 0.0784(9) Uani 1 1 d . A .
H16A H 0.8946 0.5720 0.1753 0.118 Uiso 1 1 calc R . .
H16B H 0.8841 0.5885 0.2132 0.118 Uiso 1 1 calc R . .
H16C H 0.9251 0.5824 0.2031 0.118 Uiso 1 1 calc R . .
C17 C 0.91010(18) 0.65233(12) 0.20858(15) 0.1207(19) Uani 1 1 d . A .
H17A H 0.9308 0.6443 0.2223 0.181 Uiso 1 1 calc R . .
H17B H 0.8891 0.6532 0.2241 0.181 Uiso 1 1 calc R . .
H17C H 0.9148 0.6761 0.1990 0.181 Uiso 1 1 calc R . .
C18 C 0.93327(12) 0.59447(12) 0.05127(12) 0.0937(12) Uani 1 1 d U . .
H18 H 0.9074 0.5994 0.0473 0.112 Uiso 1 1 calc R A .
C19 C 0.9533(2) 0.6079(2) 0.01882(18) 0.149(2) Uani 1 1 d U A .
H19A H 0.9790 0.6060 0.0231 0.224 Uiso 1 1 calc R . .
H19B H 0.9471 0.6328 0.0144 0.224 Uiso 1 1 calc R . .
H19C H 0.9469 0.5935 -0.0020 0.224 Uiso 1 1 calc R . .
C20 C 0.93760(16) 0.55424(14) 0.05505(17) 0.1191(16) Uani 1 1 d U A .
H20A H 0.9621 0.5488 0.0624 0.179 Uiso 1 1 calc R . .
H20B H 0.9326 0.5428 0.0321 0.179 Uiso 1 1 calc R . .
H20C H 0.9209 0.5453 0.0731 0.179 Uiso 1 1 calc R . .
C21A C 0.79985(16) 0.5402(2) 0.10913(19) 0.0506(12) Uani 0.572(8) 1 d PGU A 1
C22A C 0.79096(17) 0.51879(19) 0.08025(16) 0.0657(13) Uani 0.572(8) 1 d PGU A 1
C23A C 0.76116(17) 0.49690(14) 0.08192(16) 0.0775(16) Uani 0.572(8) 1 d PGU A 1
H23A H 0.7551 0.4823 0.0622 0.093 Uiso 0.572(8) 1 calc PR A 1
C24A C 0.74026(13) 0.49638(14) 0.1125(2) 0.0822(17) Uani 0.572(8) 1 d PGU A 1
H24A H 0.7199 0.4814 0.1136 0.099 Uiso 0.572(8) 1 calc PR A 1
C25A C 0.74915(15) 0.51776(17) 0.14135(17) 0.0764(16) Uani 0.572(8) 1 d PGU A 1
H25A H 0.7349 0.5174 0.1622 0.092 Uiso 0.572(8) 1 calc PR A 1
C26A C 0.77895(17) 0.5397(2) 0.13968(17) 0.0615(12) Uani 0.572(8) 1 d PGU A 1
C21B C 0.8030(2) 0.5392(3) 0.1080(3) 0.0549(16) Uani 0.428(8) 1 d PGU A 2
C22B C 0.80109(19) 0.5212(2) 0.0758(2) 0.0581(14) Uani 0.428(8) 1 d PGU A 2
C23B C 0.7714(2) 0.50065(19) 0.0678(2) 0.0746(18) Uani 0.428(8) 1 d PGU A 2
H23B H 0.7700 0.4883 0.0458 0.090 Uiso 0.428(8) 1 calc PR A 2
C24B C 0.74361(17) 0.49806(19) 0.0922(3) 0.081(2) Uani 0.428(8) 1 d PGU A 2
H24B H 0.7233 0.4840 0.0867 0.097 Uiso 0.428(8) 1 calc PR A 2
C25B C 0.7456(2) 0.5161(2) 0.1244(2) 0.0736(17) Uani 0.428(8) 1 d PGU A 2
H25B H 0.7266 0.5143 0.1411 0.088 Uiso 0.428(8) 1 calc PR A 2
C26B C 0.7753(3) 0.5367(3) 0.1324(2) 0.0699(16) Uani 0.428(8) 1 d PGDU A 2
C27A C 0.8155(2) 0.5214(2) 0.0474(2) 0.0706(15) Uani 0.572(8) 1 d PU A 1
H27A H 0.8228 0.5470 0.0465 0.085 Uiso 0.572(8) 1 calc PR A 1
C28A C 0.8514(2) 0.5002(2) 0.0521(2) 0.086(2) Uani 0.572(8) 1 d PU A 1
H28D H 0.8615 0.4949 0.0286 0.129 Uiso 0.572(8) 1 calc PR A 1
H28E H 0.8467 0.4778 0.0647 0.129 Uiso 0.572(8) 1 calc PR A 1
H28F H 0.8683 0.5146 0.0658 0.129 Uiso 0.572(8) 1 calc PR A 1
C29A C 0.8003(3) 0.5138(3) 0.0110(2) 0.125(3) Uani 0.572(8) 1 d PU A 1
H29A H 0.7904 0.5358 0.0009 0.187 Uiso 0.572(8) 1 calc PR A 1
H29B H 0.7814 0.4959 0.0131 0.187 Uiso 0.572(8) 1 calc PR A 1
H29C H 0.8191 0.5048 -0.0046 0.187 Uiso 0.572(8) 1 calc PR A 1
C27B C 0.8307(3) 0.5243(3) 0.0481(3) 0.075(2) Uani 0.428(8) 1 d PU A 2
H27B H 0.8504 0.5362 0.0614 0.089 Uiso 0.428(8) 1 calc PR A 2
C28B C 0.8454(4) 0.4877(4) 0.0404(4) 0.102(3) Uani 0.428(8) 1 d PU A 2
H28A H 0.8714 0.4890 0.0385 0.153 Uiso 0.428(8) 1 calc PR A 2
H28B H 0.8355 0.4790 0.0179 0.153 Uiso 0.428(8) 1 calc PR A 2
H28C H 0.8388 0.4715 0.0597 0.153 Uiso 0.428(8) 1 calc PR A 2
C29B C 0.8247(4) 0.5472(4) 0.0189(4) 0.124(4) Uani 0.428(8) 1 d PU A 2
H29D H 0.8120 0.5684 0.0269 0.186 Uiso 0.428(8) 1 calc PR A 2
H29E H 0.8105 0.5347 0.0009 0.186 Uiso 0.428(8) 1 calc PR A 2
H29F H 0.8476 0.5542 0.0085 0.186 Uiso 0.428(8) 1 calc PR A 2
C30 C 0.78412(12) 0.56011(10) 0.17021(11) 0.0872(10) Uani 1 1 d DU . .
H30 H 0.8004 0.5808 0.1661 0.105 Uiso 1 1 calc R A 1
C31 C 0.79573(15) 0.53712(13) 0.20077(16) 0.1152(16) Uani 1 1 d U A .
H31A H 0.7795 0.5168 0.2031 0.173 Uiso 1 1 calc R . .
H31B H 0.7954 0.5511 0.2228 0.173 Uiso 1 1 calc R . .
H31C H 0.8199 0.5284 0.1964 0.173 Uiso 1 1 calc R . .
C32A C 0.7426(4) 0.5726(5) 0.1799(4) 0.114(4) Uani 0.476(19) 1 d PU A 1
H32A H 0.7293 0.5521 0.1891 0.171 Uiso 0.476(19) 1 calc PR A 1
H32B H 0.7310 0.5816 0.1583 0.171 Uiso 0.476(19) 1 calc PR A 1
H32C H 0.7432 0.5914 0.1979 0.171 Uiso 0.476(19) 1 calc PR A 1
C32B C 0.7621(4) 0.5902(3) 0.1813(3) 0.105(4) Uani 0.524(19) 1 d PU A 2
H32D H 0.7770 0.6078 0.1935 0.158 Uiso 0.524(19) 1 calc PR A 2
H32E H 0.7435 0.5818 0.1976 0.158 Uiso 0.524(19) 1 calc PR A 2
H32F H 0.7511 0.6011 0.1603 0.158 Uiso 0.524(19) 1 calc PR A 2
C1S C 0.7790(3) 0.7459(3) 0.0016(3) 0.105(3) Uiso 0.50 1 d PU . .
C2S C 0.7801(4) 0.7479(4) -0.0367(5) 0.153(4) Uiso 0.50 1 d PU . .
C3S C 0.7500 0.7500 -0.0537(6) 0.170(5) Uiso 1 4 d SDU . .
C4S C 0.7500 0.7500 -0.0938(8) 0.179(11) Uiso 0.18(2) 4 d SPDU . .
C5S C 0.765(2) 0.7149(11) -0.1065(14) 0.193(14) Uiso 0.138(15) 1 d PDU . .
O1S O 0.7114(6) 0.6817(7) 0.1781(7) 0.185(8) Uiso 0.25 1 d P . .

loop_
_atom_site_aniso_label
_atom_site_aniso_U_11
_atom_site_aniso_U_22
_atom_site_aniso_U_33
_atom_site_aniso_U_23
_atom_site_aniso_U_13
_atom_site_aniso_U_12
Co1 0.0268(3) 0.0268(3) 0.0569(4) 0.000 0.000 0.000
O1 0.0337(8) 0.0372(8) 0.0818(12) 0.0036(8) -0.0106(7) 0.0044(6)
O2 0.0390(9) 0.0291(8) 0.0891(13) 0.0071(7) -0.0101(8) 0.0047(6)
N1S 0.0531(15) 0.0531(15) 0.058(3) 0.000 0.000 0.000
N1 0.0293(9) 0.0304(8) 0.0553(11) -0.0026(7) -0.0019(7) -0.0005(6)
N2 0.0319(9) 0.0308(9) 0.0594(11) 0.0028(7) -0.0042(7) 0.0002(7)
C1 0.0313(10) 0.0310(10) 0.0591(13) -0.0024(9) -0.0054(9) 0.0016(8)
C2 0.0330(10) 0.0353(11) 0.0617(14) -0.0016(9) -0.0061(9) 0.0000(8)
C3 0.0349(11) 0.0377(11) 0.0641(14) -0.0017(10) -0.0081(9) 0.0051(8)
C4 0.0382(11) 0.0306(10) 0.0651(14) 0.0024(9) -0.0090(10) 0.0051(8)
C5 0.0325(10) 0.0296(10) 0.0740(16) 0.0007(9) -0.0078(10) 0.0007(8)
C6 0.0331(10) 0.0314(10) 0.0592(13) -0.0013(9) -0.0067(9) 0.0020(8)
C7 0.0317(11) 0.0312(10) 0.0572(13) 0.0010(8) -0.0067(8) -0.0009(8)
C8 0.0302(10) 0.0307(10) 0.0553(12) 0.0031(8) -0.0028(8) -0.0014(8)
C9 0.0320(12) 0.0504(14) 0.088(2) 0.0167(12) -0.0138(11) 0.0031(10)
C10 0.0562(16) 0.0477(14) 0.099(2) 0.0170(14) -0.0357(15) -0.0033(11)
C11 0.0551(18) 0.0681(19) 0.141(4) 0.031(2) -0.044(2) -0.0145(14)
C12 0.0478(18) 0.091(3) 0.166(5) 0.052(3) -0.039(2) -0.0158(16)
C13 0.0420(16) 0.109(3) 0.141(4) 0.057(3) 0.001(2) 0.0043(17)
C14 0.0426(14) 0.081(2) 0.097(2) 0.0361(18) -0.0001(14) 0.0113(13)
C15 0.076(2) 0.0581(17) 0.084(2) -0.0026(15) -0.0267(17) 0.0041(14)
C16 0.079(2) 0.071(2) 0.085(2) 0.0107(17) -0.0050(18) 0.0004(16)
C17 0.174(5) 0.073(3) 0.115(4) -0.012(2) -0.048(3) 0.005(3)
C18 0.082(2) 0.102(3) 0.097(3) 0.023(2) 0.011(2) 0.022(2)
C19 0.157(5) 0.169(6) 0.121(5) 0.018(4) 0.042(4) -0.007(4)
C20 0.130(4) 0.103(3) 0.124(4) -0.004(3) -0.006(3) 0.028(3)
C21A 0.035(2) 0.029(3) 0.088(2) 0.004(2) -0.013(2) 0.003(2)
C22A 0.057(3) 0.043(2) 0.097(3) 0.000(2) -0.019(2) -0.004(2)
C23A 0.072(4) 0.044(3) 0.117(4) -0.003(3) -0.018(3) -0.017(3)
C24A 0.064(3) 0.049(3) 0.134(5) 0.013(3) -0.007(3) -0.012(2)
C25A 0.057(3) 0.049(3) 0.123(4) 0.013(3) 0.013(3) -0.0013(19)
C26A 0.047(2) 0.030(2) 0.108(3) 0.008(2) 0.009(2) 0.0044(18)
C21B 0.047(3) 0.028(3) 0.090(3) -0.002(3) -0.009(3) 0.009(3)
C22B 0.050(3) 0.032(3) 0.093(3) -0.001(2) -0.018(3) -0.004(2)
C23B 0.072(4) 0.041(3) 0.111(4) -0.006(3) -0.012(3) -0.019(3)
C24B 0.071(4) 0.047(3) 0.124(5) 0.016(4) -0.004(4) -0.025(3)
C25B 0.055(3) 0.045(3) 0.121(4) 0.021(4) 0.006(3) -0.001(2)
C26B 0.058(3) 0.037(3) 0.116(3) 0.005(3) 0.006(3) 0.007(3)
C27A 0.073(4) 0.054(3) 0.085(3) -0.006(2) -0.019(3) -0.003(3)
C28A 0.099(4) 0.081(5) 0.079(5) -0.003(4) -0.003(3) 0.025(4)
C29A 0.134(7) 0.142(7) 0.098(4) -0.029(5) -0.048(4) 0.010(5)
C27B 0.077(5) 0.060(4) 0.086(4) -0.007(3) 0.000(4) 0.002(4)
C28B 0.136(9) 0.084(6) 0.087(7) -0.022(5) -0.006(6) 0.034(6)
C29B 0.143(8) 0.108(7) 0.121(7) 0.030(5) 0.004(6) 0.018(6)
C30 0.100(2) 0.0573(17) 0.104(2) -0.0026(15) 0.0281(19) 0.0165(16)
C31 0.125(4) 0.092(3) 0.129(3) 0.010(3) -0.005(3) 0.034(3)
C32A 0.105(6) 0.109(9) 0.128(7) -0.013(7) 0.019(6) 0.048(6)
C32B 0.130(9) 0.065(5) 0.121(6) -0.004(4) 0.030(6) 0.034(5)

loop_
_atom_type_symbol
_atom_type_description
_atom_type_scat_dispersion_real
_atom_type_scat_dispersion_imag
_atom_type_scat_source
C C 0.0033 0.0016 'International Tables Vol C Tables 4.2.6.8 and 6.1.1.4'
H H 0.0000 0.0000 'International Tables Vol C Tables 4.2.6.8 and 6.1.1.4'
N N 0.0061 0.0033 'International Tables Vol C Tables 4.2.6.8 and 6.1.1.4'
O O 0.0106 0.0060 'International Tables Vol C Tables 4.2.6.8 and 6.1.1.4'
Co Co 0.3494 0.9721 'International Tables Vol C Tables 4.2.6.8 and 6.1.1.4'

loop_
_geom_angle_atom_site_label_1
_geom_angle_atom_site_label_2
_geom_angle_atom_site_label_3
_geom_angle
_geom_angle_site_symmetry_1
_geom_angle_site_symmetry_3
N1 Co1 N1 89.703(9) 16_655 2_665
N1 Co1 N1 89.703(9) 16_655 .
N1 Co1 N1 171.74(12) 2_665 .
N1 Co1 N1 171.74(12) 16_655 15_565
N1 Co1 N1 89.703(9) 2_665 15_565
N1 Co1 N1 89.703(9) . 15_565
N1 Co1 N1S 94.13(6) 16_655 .
N1 Co1 N1S 94.13(6) 2_665 .
N1 Co1 N1S 94.13(6) . .
N1 Co1 N1S 94.13(6) 15_565 .
C3 O1 C9 118.17(18) . .
C21B O2 C4 118.1(6) . .
C21B O2 C21A 4.5(8) . .
C4 O2 C21A 114.7(4) . .
C1S N1S C1S 74.2(5) 16_655 2_665
C1S N1S C1S 74.2(5) 16_655 .
C1S N1S C1S 117.2(11) 2_665 .
C1S N1S C1S 117.2(11) 16_655 15_565
C1S N1S C1S 74.2(5) 2_665 15_565
C1S N1S C1S 74.2(5) . 15_565
C1S N1S Co1 121.4(6) 16_655 .
C1S N1S Co1 121.4(6) 2_665 .
C1S N1S Co1 121.4(6) . .
C1S N1S Co1 121.4(6) 15_565 .
C7 N1 C8 107.15(17) . 16_655
C7 N1 Co1 126.24(14) . .
C8 N1 Co1 126.53(14) 16_655 .
C7 N2 C8 120.65(18) . .
C6 C1 C2 121.3(2) . .
C6 C1 C8 105.64(18) . 16_655
C2 C1 C8 132.9(2) . 16_655
C3 C2 C1 117.4(2) . .
C3 C2 H2 121.3 . .
C1 C2 H2 121.3 . .
O1 C3 C2 125.6(2) . .
O1 C3 C4 113.1(2) . .
C2 C3 C4 121.3(2) . .
O2 C4 C5 123.9(2) . .
O2 C4 C3 114.85(19) . .
C5 C4 C3 121.2(2) . .
C4 C5 C6 117.4(2) . .
C4 C5 H5 121.3 . .
C6 C5 H5 121.3 . .
C5 C6 C1 121.27(19) . .
C5 C6 C7 131.4(2) . .
C1 C6 C7 106.86(18) . .
N2 C7 N1 128.78(19) . .
N2 C7 C6 121.00(19) . .
N1 C7 C6 110.10(18) . .
N2 C8 N1 128.02(18) . 15_565
N2 C8 C1 121.64(19) . 15_565
N1 C8 C1 110.22(18) 15_565 15_565
C14 C9 O1 118.0(3) . .
C14 C9 C10 124.9(3) . .
O1 C9 C10 116.8(3) . .
C11 C10 C9 116.4(4) . .
C11 C10 C15 122.1(3) . .
C9 C10 C15 121.4(2) . .
C12 C11 C10 120.3(4) . .
C12 C11 H11 119.8 . .
C10 C11 H11 119.8 . .
C11 C12 C13 122.5(3) . .
C11 C12 H12 118.8 . .
C13 C12 H12 118.8 . .
C12 C13 C14 120.6(4) . .
C12 C13 H13 119.7 . .
C14 C13 H13 119.7 . .
C9 C14 C13 115.3(4) . .
C9 C14 C18 120.3(3) . .
C13 C14 C18 124.4(4) . .
C10 C15 C17 115.5(4) . .
C10 C15 C16 111.5(3) . .
C17 C15 C16 107.5(3) . .
C10 C15 H15 107.3 . .
C17 C15 H15 107.3 . .
C16 C15 H15 107.3 . .
C15 C16 H16A 109.5 . .
C15 C16 H16B 109.5 . .
H16A C16 H16B 109.5 . .
C15 C16 H16C 109.5 . .
H16A C16 H16C 109.5 . .
H16B C16 H16C 109.5 . .
C15 C17 H17A 109.5 . .
C15 C17 H17B 109.5 . .
H17A C17 H17B 109.5 . .
C15 C17 H17C 109.5 . .
H17A C17 H17C 109.5 . .
H17B C17 H17C 109.5 . .
C14 C18 C19 113.4(5) . .
C14 C18 C20 110.3(4) . .
C19 C18 C20 110.5(5) . .
C14 C18 H18 107.5 . .
C19 C18 H18 107.5 . .
C20 C18 H18 107.5 . .
C18 C19 H19A 109.5 . .
C18 C19 H19B 109.5 . .
H19A C19 H19B 109.5 . .
C18 C19 H19C 109.5 . .
H19A C19 H19C 109.5 . .
H19B C19 H19C 109.5 . .
C18 C20 H20A 109.5 . .
C18 C20 H20B 109.5 . .
H20A C20 H20B 109.5 . .
C18 C20 H20C 109.5 . .
H20A C20 H20C 109.5 . .
H20B C20 H20C 109.5 . .
C22A C21A C26A 120.0 . .
C22A C21A O2 123.4(4) . .
C26A C21A O2 116.3(4) . .
C21A C22A C23A 120.0 . .
C21A C22A C27A 116.3(4) . .
C23A C22A C27A 123.7(4) . .
C24A C23A C22A 120.0 . .
C24A C23A H23A 120.0 . .
C22A C23A H23A 120.0 . .
C23A C24A C25A 120.0 . .
C23A C24A H24A 120.0 . .
C25A C24A H24A 120.0 . .
C26A C25A C24A 120.0 . .
C26A C25A H25A 120.0 . .
C24A C25A H25A 120.0 . .
C25A C26A C21A 120.0 . .
C25A C26A C30 113.6(4) . .
C21A C26A C30 126.3(4) . .
O2 C21B C22B 113.8(6) . .
O2 C21B C26B 125.9(6) . .
C22B C21B C26B 120.0 . .
C23B C22B C21B 120.0 . .
C23B C22B C27B 118.7(7) . .
C21B C22B C27B 121.3(7) . .
C22B C23B C24B 120.0 . .
C22B C23B H23B 120.0 . .
C24B C23B H23B 120.0 . .
C25B C24B C23B 120.0 . .
C25B C24B H24B 120.0 . .
C23B C24B H24B 120.0 . .
C26B C25B C24B 120.0 . .
C26B C25B H25B 120.0 . .
C24B C25B H25B 120.0 . .
C25B C26B C21B 120.0 . .
C25B C26B C30 128.5(6) . .
C21B C26B C30 111.5(6) . .
C29A C27A C22A 119.0(7) . .
C29A C27A C28A 109.2(7) . .
C22A C27A C28A 113.0(7) . .
C29A C27A H27A 104.7 . .
C22A C27A H27A 104.7 . .
C28A C27A H27A 104.7 . .
C27A C28A H28D 109.5 . .
C27A C28A H28E 109.5 . .
H28D C28A H28E 109.5 . .
C27A C28A H28F 109.5 . .
H28D C28A H28F 109.5 . .
H28E C28A H28F 109.5 . .
C27A C29A H29A 109.5 . .
C27A C29A H29B 109.5 . .
H29A C29A H29B 109.5 . .
C27A C29A H29C 109.5 . .
H29A C29A H29C 109.5 . .
H29B C29A H29C 109.5 . .
C29B C27B C28B 117.5(11) . .
C29B C27B C22B 117.3(10) . .
C28B C27B C22B 109.3(10) . .
C29B C27B H27B 103.5 . .
C28B C27B H27B 103.5 . .
C22B C27B H27B 103.5 . .
C27B C28B H28A 109.5 . .
C27B C28B H28B 109.5 . .
H28A C28B H28B 109.5 . .
C27B C28B H28C 109.5 . .
H28A C28B H28C 109.5 . .
H28B C28B H28C 109.5 . .
C27B C29B H29D 109.5 . .
C27B C29B H29E 109.5 . .
H29D C29B H29E 109.5 . .
C27B C29B H29F 109.5 . .
H29D C29B H29F 109.5 . .
H29E C29B H29F 109.5 . .
C26A C30 C32B 125.6(8) . .
C26A C30 C31 110.6(5) . .
C32B C30 C31 113.0(6) . .
C26A C30 C32A 101.8(7) . .
C32B C30 C32A 36.0(5) . .
C31 C30 C32A 105.5(6) . .
C26A C30 C26B 3.8(7) . .
C32B C30 C26B 121.8(8) . .
C31 C30 C26B 113.4(5) . .
C32A C30 C26B 98.3(7) . .
C26A C30 H30 112.7 . .
C32B C30 H30 77.9 . .
C31 C30 H30 112.7 . .
C32A C30 H30 112.7 . .
C26B C30 H30 113.1 . .
C30 C31 H31A 109.5 . .
C30 C31 H31B 109.5 . .
H31A C31 H31B 109.5 . .
C30 C31 H31C 109.5 . .
H31A C31 H31C 109.5 . .
H31B C31 H31C 109.5 . .
C30 C32A H32A 109.5 . .
C30 C32A H32B 109.5 . .
C30 C32A H32C 109.5 . .
C30 C32B H32D 109.5 . .
C30 C32B H32E 109.5 . .
H32D C32B H32E 109.5 . .
C30 C32B H32F 109.5 . .
H32D C32B H32F 109.5 . .
H32E C32B H32F 109.5 . .
N1S C1S C2S 122.6(11) . .
N1S C1S C1S 52.9(3) . 16_655
C2S C1S C1S 88.6(8) . 16_655
N1S C1S C1S 52.9(3) . 15_565
C2S C1S C1S 93.1(8) . 15_565
C1S C1S C1S 90.000(5) 16_655 15_565
C3S C2S C1S 117.9(17) . .
C3S C2S C2S 52.0(5) . 16_655
C1S C2S C2S 91.1(8) . 16_655
C3S C2S C2S 52.0(5) . 15_565
C1S C2S C2S 86.8(8) . 15_565
C2S C2S C2S 90.000(5) 16_655 15_565
C2S C3S C2S 76.0(11) 16_655 .
C2S C3S C2S 76.0(11) 16_655 2_665
C2S C3S C2S 121(2) . 2_665
C2S C3S C2S 121(2) 16_655 15_565
C2S C3S C2S 76.0(11) . 15_565
C2S C3S C2S 76.0(11) 2_665 15_565
C2S C3S C4S 119.4(12) 16_655 .
C2S C3S C4S 119.4(12) . .
C2S C3S C4S 119.4(12) 2_665 .
C2S C3S C4S 119.4(12) 15_565 .
C3S C4S C5S 108(2) . 2_665
C3S C4S C5S 108(2) . 16_655
C5S C4S C5S 84.3(14) 2_665 16_655
C3S C4S C5S 108(2) . 15_565
C5S C4S C5S 84.3(14) 2_665 15_565
C5S C4S C5S 143(5) 16_655 15_565
C3S C4S C5S 108(2) . .
C5S C4S C5S 143(5) 2_665 .
C5S C4S C5S 84.3(14) 16_655 .
C5S C4S C5S 84.3(14) 15_565 .
C4S C5S C5S 47.9(7) . 16_655
C4S C5S C5S 47.9(7) . 15_565
C5S C5S C5S 90.000(13) 16_655 15_565

loop_
_geom_bond_atom_site_label_1
_geom_bond_atom_site_label_2
_geom_bond_distance
_geom_bond_site_symmetry_2
Co1 N1 1.9272(17) 16_655
Co1 N1 1.9272(17) 2_665
Co1 N1 1.9272(17) .
Co1 N1 1.9272(17) 15_565
Co1 N1S 2.199(5) .
O1 C3 1.375(3) .
O1 C9 1.398(3) .
O2 C21B 1.335(5) .
O2 C4 1.375(3) .
O2 C21A 1.410(4) .
N1S C1S 1.288(11) 16_655
N1S C1S 1.288(11) 2_665
N1S C1S 1.288(11) .
N1S C1S 1.288(11) 15_565
N1 C7 1.371(3) .
N1 C8 1.377(3) 16_655
N2 C7 1.322(3) .
N2 C8 1.327(3) .
C1 C6 1.396(3) .
C1 C2 1.396(3) .
C1 C8 1.460(3) 16_655
C2 C3 1.376(3) .
C2 H2 0.9500 .
C3 C4 1.413(3) .
C4 C5 1.384(3) .
C5 C6 1.393(3) .
C5 H5 0.9500 .
C6 C7 1.451(3) .
C8 N1 1.377(3) 15_565
C8 C1 1.460(3) 15_565
C9 C14 1.366(5) .
C9 C10 1.420(5) .
C10 C11 1.405(4) .
C10 C15 1.499(5) .
C11 C12 1.353(7) .
C11 H11 0.9500 .
C12 C13 1.370(7) .
C12 H12 0.9500 .
C13 C14 1.439(5) .
C13 H13 0.9500 .
C14 C18 1.514(6) .
C15 C17 1.526(5) .
C15 C16 1.529(5) .
C15 H15 1.0000 .
C16 H16A 0.9800 .
C16 H16B 0.9800 .
C16 H16C 0.9800 .
C17 H17A 0.9800 .
C17 H17B 0.9800 .
C17 H17C 0.9800 .
C18 C19 1.519(7) .
C18 C20 1.526(7) .
C18 H18 1.0000 .
C19 H19A 0.9800 .
C19 H19B 0.9800 .
C19 H19C 0.9800 .
C20 H20A 0.9800 .
C20 H20B 0.9800 .
C20 H20C 0.9800 .
C21A C22A 1.3900 .
C21A C26A 1.3900 .
C22A C23A 1.3900 .
C22A C27A 1.543(10) .
C23A C24A 1.3900 .
C23A H23A 0.9500 .
C24A C25A 1.3900 .
C24A H24A 0.9500 .
C25A C26A 1.3900 .
C25A H25A 0.9500 .
C26A C30 1.394(6) .
C21B C22B 1.3900 .
C21B C26B 1.3900 .
C22B C23B 1.3900 .
C22B C27B 1.525(12) .
C23B C24B 1.3900 .
C23B H23B 0.9500 .
C24B C25B 1.3900 .
C24B H24B 0.9500 .
C25B C26B 1.3900 .
C25B H25B 0.9500 .
C26B C30 1.704(7) .
C27A C29A 1.509(11) .
C27A C28A 1.576(11) .
C27A H27A 1.0000 .
C28A H28D 0.9800 .
C28A H28E 0.9800 .
C28A H28F 0.9800 .
C29A H29A 0.9800 .
C29A H29B 0.9800 .
C29A H29C 0.9800 .
C27B C29B 1.412(17) .
C27B C28B 1.507(15) .
C27B H27B 1.0000 .
C28B H28A 0.9800 .
C28B H28B 0.9800 .
C28B H28C 0.9800 .
C29B H29D 0.9800 .
C29B H29E 0.9800 .
C29B H29F 0.9800 .
C30 C32B 1.461(8) .
C30 C31 1.501(6) .
C30 C32A 1.667(12) .
C30 H30 1.0000 .
C31 H31A 0.9800 .
C31 H31B 0.9800 .
C31 H31C 0.9800 .
C32A H32A 0.9800 .
C32A H32B 0.9800 .
C32A H32C 0.9800 .
C32B H32D 0.9800 .
C32B H32E 0.9800 .
C32B H32F 0.9800 .
C1S C2S 1.439(19) .
C1S C1S 1.555(15) 16_655
C1S C1S 1.555(15) 15_565
C2S C3S 1.301(16) .
C2S C2S 1.60(2) 16_655
C2S C2S 1.60(2) 15_565
C3S C2S 1.301(16) 16_655
C3S C2S 1.301(16) 2_665
C3S C2S 1.301(16) 15_565
C3S C4S 1.51(2) .
C4S C5S 1.51(2) 2_665
C4S C5S 1.51(2) 16_655
C4S C5S 1.51(2) 15_565
C4S C5S 1.51(2) .
C5S C5S 2.03(4) 16_655
C5S C5S 2.03(4) 15_565

loop_
_geom_torsion_atom_site_label_1
_geom_torsion_atom_site_label_2
_geom_torsion_atom_site_label_3
_geom_torsion_atom_site_label_4
_geom_torsion
_geom_torsion_site_symmetry_1
_geom_torsion_site_symmetry_4
N1 Co1 N1S C1S -48.8(6) 16_655 16_655
N1 Co1 N1S C1S 41.2(6) 2_665 16_655
N1 Co1 N1S C1S -138.8(6) . 16_655
N1 Co1 N1S C1S 131.2(6) 15_565 16_655
N1 Co1 N1S C1S -138.8(6) 16_655 2_665
N1 Co1 N1S C1S -48.8(6) 2_665 2_665
N1 Co1 N1S C1S 131.2(6) . 2_665
N1 Co1 N1S C1S 41.2(6) 15_565 2_665
N1 Co1 N1S C1S 41.2(6) 16_655 .
N1 Co1 N1S C1S 131.2(6) 2_665 .
N1 Co1 N1S C1S -48.8(6) . .
N1 Co1 N1S C1S -138.8(6) 15_565 .
N1 Co1 N1S C1S 131.2(6) 16_655 15_565
N1 Co1 N1S C1S -138.8(6) 2_665 15_565
N1 Co1 N1S C1S 41.2(6) . 15_565
N1 Co1 N1S C1S -48.8(6) 15_565 15_565
N1 Co1 N1 C7 174.29(15) 16_655 .
N1 Co1 N1 C7 88.41(19) 2_665 .
N1 Co1 N1 C7 2.5(2) 15_565 .
N1S Co1 N1 C7 -91.59(19) . .
N1 Co1 N1 C8 -2.1(2) 16_655 16_655
N1 Co1 N1 C8 -87.94(19) 2_665 16_655
N1 Co1 N1 C8 -173.82(15) 15_565 16_655
N1S Co1 N1 C8 92.06(18) . 16_655
C6 C1 C2 C3 -2.6(4) . .
C8 C1 C2 C3 172.3(3) 16_655 .
C9 O1 C3 C2 3.9(4) . .
C9 O1 C3 C4 -176.1(2) . .
C1 C2 C3 O1 -178.1(2) . .
C1 C2 C3 C4 1.9(4) . .
C21B O2 C4 C5 7.8(6) . .
C21A O2 C4 C5 4.4(5) . .
C21B O2 C4 C3 -174.3(5) . .
C21A O2 C4 C3 -177.7(4) . .
O1 C3 C4 O2 1.9(3) . .
C2 C3 C4 O2 -178.1(2) . .
O1 C3 C4 C5 179.9(2) . .
C2 C3 C4 C5 -0.2(4) . .
O2 C4 C5 C6 176.9(2) . .
C3 C4 C5 C6 -0.9(4) . .
C4 C5 C6 C1 0.2(4) . .
C4 C5 C6 C7 -171.1(3) . .
C2 C1 C6 C5 1.6(4) . .
C8 C1 C6 C5 -174.6(2) 16_655 .
C2 C1 C6 C7 174.8(2) . .
C8 C1 C6 C7 -1.4(3) 16_655 .
C8 N2 C7 N1 -1.3(4) . .
C8 N2 C7 C6 174.3(2) . .
C8 N1 C7 N2 175.5(2) 16_655 .
Co1 N1 C7 N2 -1.4(4) . .
C8 N1 C7 C6 -0.4(3) 16_655 .
Co1 N1 C7 C6 -177.34(16) . .
C5 C6 C7 N2 -2.9(4) . .
C1 C6 C7 N2 -175.2(2) . .
C5 C6 C7 N1 173.4(3) . .
C1 C6 C7 N1 1.2(3) . .
C7 N2 C8 N1 1.9(4) . 15_565
C7 N2 C8 C1 -173.9(2) . 15_565
C3 O1 C9 C14 -99.6(3) . .
C3 O1 C9 C10 86.1(3) . .
C14 C9 C10 C11 0.7(4) . .
O1 C9 C10 C11 174.5(2) . .
C14 C9 C10 C15 -176.5(3) . .
O1 C9 C10 C15 -2.7(4) . .
C9 C10 C11 C12 0.6(4) . .
C15 C10 C11 C12 177.7(3) . .
C10 C11 C12 C13 -0.1(6) . .
C11 C12 C13 C14 -1.6(6) . .
O1 C9 C14 C13 -175.9(2) . .
C10 C9 C14 C13 -2.2(4) . .
O1 C9 C14 C18 2.1(4) . .
C10 C9 C14 C18 175.8(3) . .
C12 C13 C14 C9 2.6(5) . .
C12 C13 C14 C18 -175.3(3) . .
C11 C10 C15 C17 21.0(4) . .
C9 C10 C15 C17 -162.0(3) . .
C11 C10 C15 C16 -102.1(3) . .
C9 C10 C15 C16 74.9(3) . .
C9 C14 C18 C19 156.6(4) . .
C13 C14 C18 C19 -25.5(6) . .
C9 C14 C18 C20 -78.8(4) . .
C13 C14 C18 C20 99.0(4) . .
C21B O2 C21A C22A -40(11) . .
C4 O2 C21A C22A 98.7(5) . .
C21B O2 C21A C26A 135(12) . .
C4 O2 C21A C26A -87.0(5) . .
C26A C21A C22A C23A 0.0 . .
O2 C21A C22A C23A 174.0(8) . .
C26A C21A C22A C27A 179.5(6) . .
O2 C21A C22A C27A -6.5(7) . .
C21A C22A C23A C24A 0.0 . .
C27A C22A C23A C24A -179.4(7) . .
C22A C23A C24A C25A 0.0 . .
C23A C24A C25A C26A 0.0 . .
C24A C25A C26A C21A 0.0 . .
C24A C25A C26A C30 178.7(6) . .
C22A C21A C26A C25A 0.0 . .
O2 C21A C26A C25A -174.5(7) . .
C22A C21A C26A C30 -178.5(7) . .
O2 C21A C26A C30 7.1(6) . .
C4 O2 C21B C22B 94.8(6) . .
C21A O2 C21B C22B 138(12) . .
C4 O2 C21B C26B -78.7(8) . .
C21A O2 C21B C26B -35(11) . .
O2 C21B C22B C23B -174.0(10) . .
C26B C21B C22B C23B 0.0 . .
O2 C21B C22B C27B 4.5(9) . .
C26B C21B C22B C27B 178.5(9) . .
C21B C22B C23B C24B 0.0 . .
C27B C22B C23B C24B -178.5(8) . .
C22B C23B C24B C25B 0.0 . .
C23B C24B C25B C26B 0.0 . .
C24B C25B C26B C21B 0.0 . .
C24B C25B C26B C30 -178.3(10) . .
O2 C21B C26B C25B 173.2(12) . .
C22B C21B C26B C25B 0.0 . .
O2 C21B C26B C30 -8.2(7) . .
C22B C21B C26B C30 178.6(8) . .
C21A C22A C27A C29A -152.0(7) . .
C23A C22A C27A C29A 27.5(10) . .
C21A C22A C27A C28A 77.9(7) . .
C23A C22A C27A C28A -102.7(7) . .
C23B C22B C27B C29B 77.0(13) . .
C21B C22B C27B C29B -101.5(12) . .
C23B C22B C27B C28B -60.1(12) . .
C21B C22B C27B C28B 121.4(10) . .
C25A C26A C30 C32B -70.8(10) . .
C21A C26A C30 C32B 107.7(9) . .
C25A C26A C30 C31 70.8(6) . .
C21A C26A C30 C31 -110.7(5) . .
C25A C26A C30 C32A -40.9(8) . .
C21A C26A C30 C32A 137.6(8) . .
C25A C26A C30 C26B -66(10) . .
C21A C26A C30 C26B 113(10) . .
C25B C26B C30 C26A 121(10) . .
C21B C26B C30 C26A -58(10) . .
C25B C26B C30 C32B -64.0(12) . .
C21B C26B C30 C32B 117.5(8) . .
C25B C26B C30 C31 76.3(9) . .
C21B C26B C30 C31 -102.2(5) . .
C25B C26B C30 C32A -34.6(11) . .
C21B C26B C30 C32A 146.9(8) . .
C1S N1S C1S C2S -58.7(11) 16_655 .
C1S N1S C1S C2S 3.8(10) 2_665 .
C1S N1S C1S C2S 66.2(10) 15_565 .
Co1 N1S C1S C2S -176.2(10) . .
C1S N1S C1S C1S 62.5(4) 2_665 16_655
C1S N1S C1S C1S 124.9(7) 15_565 16_655
Co1 N1S C1S C1S -117.5(4) . 16_655
C1S N1S C1S C1S -124.9(7) 16_655 15_565
C1S N1S C1S C1S -62.5(4) 2_665 15_565
Co1 N1S C1S C1S 117.5(4) . 15_565
N1S C1S C2S C3S -8(2) . .
C1S C1S C2S C3S -50.7(15) 16_655 .
C1S C1S C2S C3S 39.3(15) 15_565 .
N1S C1S C2S C2S 38.9(16) . 16_655
C1S C1S C2S C2S -4.0(10) 16_655 16_655
C1S C1S C2S C2S 85.9(11) 15_565 16_655
N1S C1S C2S C2S -51.0(15) . 15_565
C1S C1S C2S C2S -94.0(10) 16_655 15_565
C1S C1S C2S C2S -4.0(11) 15_565 15_565
C1S C2S C3S C2S 67.3(12) . 16_655
C2S C2S C3S C2S 127.7(17) 15_565 16_655
C1S C2S C3S C2S 3.5(9) . 2_665
C2S C2S C3S C2S -63.8(9) 16_655 2_665
C2S C2S C3S C2S 63.8(9) 15_565 2_665
C1S C2S C3S C2S -60.4(13) . 15_565
C2S C2S C3S C2S -127.7(17) 16_655 15_565
C1S C2S C3S C4S -176.5(9) . .
C2S C2S C3S C4S 116.2(9) 16_655 .
C2S C2S C3S C4S -116.2(9) 15_565 .
C2S C3S C4S C5S -27(3) 16_655 2_665
C2S C3S C4S C5S -117(3) . 2_665
C2S C3S C4S C5S 63(3) 2_665 2_665
C2S C3S C4S C5S 153(3) 15_565 2_665
C2S C3S C4S C5S 63(3) 16_655 16_655
C2S C3S C4S C5S -27(3) . 16_655
C2S C3S C4S C5S 153(3) 2_665 16_655
C2S C3S C4S C5S -117(3) 15_565 16_655
C2S C3S C4S C5S -117(3) 16_655 15_565
C2S C3S C4S C5S 153(3) . 15_565
C2S C3S C4S C5S -27(3) 2_665 15_565
C2S C3S C4S C5S 63(3) 15_565 15_565
C2S C3S C4S C5S 153(3) 16_655 .
C2S C3S C4S C5S 63(3) . .
C2S C3S C4S C5S -117(3) 2_665 .
C2S C3S C4S C5S -27(3) 15_565 .
C3S C4S C5S C5S -108(2) . 16_655
C5S C4S C5S C5S 72(2) 2_665 16_655
C5S C4S C5S C5S 145(4) 15_565 16_655
C3S C4S C5S C5S 108(2) . 15_565
C5S C4S C5S C5S -72(2) 2_665 15_565
C5S C4S C5S C5S -145(4) 16_655 15_565
